data_7010560
loop_
_publ_author_name
'Shin, Jun Ho'
'Savage, William'
'Murphy, Vincent J.'
'Bonanno, Jeffrey B.'
'Churchill, David G.'
'Parkin, Gerard'

_publ_section_title
;
 The syntheses, structures and reactivity of
 bis(tert-butylcyclopentadienyl)molybdenum derivatives: nitrogen
 alkylation of an \h2-acetonitrile ligand and influence of the
 chalcogen on the barrier to inversion of chalcogenoether adducts
;
_journal_issue 11
_journal_name_full 'Journal of the Chemical Society, Dalton Transactions'
_journal_page_first 1732
_journal_paper_doi 10.1039/b100372k
_journal_year 2001
_chemical_formula_sum 'C32 H40 Mo'
_chemical_formula_weight 520.58
_chemical_name_systematic
; 
? 
;
_space_group_IT_number 14
_symmetry_cell_setting monoclinic
_symmetry_space_group_name_Hall '-P 2ybc'
_symmetry_space_group_name_H-M 'P 1 21/c 1'
_atom_sites_solution_hydrogens geom
_atom_sites_solution_primary direct
_atom_sites_solution_secondary difmap
_audit_creation_method SHELXL
_cell_angle_alpha 90.00
_cell_angle_beta 100.519(5)
_cell_angle_gamma 90.00
_cell_formula_units_Z 4
_cell_length_a 9.7203(6)
_cell_length_b 11.8270(7)
_cell_length_c 23.325(2)
_cell_measurement_reflns_used 58
_cell_measurement_temperature 298(2)
_cell_measurement_theta_max 15.02
_cell_measurement_theta_min 4.91
_cell_volume 2636.4(3)
_computing_cell_refinement 'Siemens XSCANS'
_computing_data_collection 'Siemens XSCANS'
_computing_data_reduction 'Siemens SHELXTL'
_computing_molecular_graphics 'Siemens SHELXTL'
_computing_publication_material 'Siemens SHELXTL'
_computing_structure_refinement 'SHELXL-93 (Sheldrick, 1993)'
_computing_structure_solution 'SHELXS-86 (Sheldrick, 1990)'
_diffrn_ambient_temperature 298(2)
_diffrn_measurement_device 'Siemens P4'
_diffrn_measurement_method '\w scans'
_diffrn_radiation_monochromator graphite
_diffrn_radiation_source 'fine-focus sealed tube'
_diffrn_radiation_type MoK\a
_diffrn_radiation_wavelength 0.71073
_diffrn_reflns_av_R_equivalents 0.0260
_diffrn_reflns_av_sigmaI/netI 0.0434
_diffrn_reflns_limit_h_max 11
_diffrn_reflns_limit_h_min -2
_diffrn_reflns_limit_k_max 14
_diffrn_reflns_limit_k_min -3
_diffrn_reflns_limit_l_max 27
_diffrn_reflns_limit_l_min -27
_diffrn_reflns_number 5182
_diffrn_reflns_theta_max 25.00
_diffrn_reflns_theta_min 2.13
_diffrn_standards_decay_% 5.03
_diffrn_standards_interval_count 97
_diffrn_standards_number 3
_exptl_absorpt_coefficient_mu 0.515
_exptl_absorpt_correction_T_max 0.3234
_exptl_absorpt_correction_T_min 0.3047
_exptl_absorpt_correction_type empirical
_exptl_crystal_colour Dark_red
_exptl_crystal_density_diffrn 1.312
_exptl_crystal_description Block
_exptl_crystal_F_000 1096
_exptl_crystal_size_max 0.5
_exptl_crystal_size_mid 0.6
_exptl_crystal_size_min 0.6
_refine_diff_density_max 0.232
_refine_diff_density_min -0.342
_refine_diff_density_rms 0.055
_refine_ls_extinction_coef 0.0078(4)
_refine_ls_extinction_expression Fc^*^=kFc[1+0.001xFc^2^\l^3^/sin(2\q)]^-1/4^
_refine_ls_extinction_method SHELXL
_refine_ls_goodness_of_fit_all 1.060
_refine_ls_goodness_of_fit_obs 1.085
_refine_ls_matrix_type full
_refine_ls_number_parameters 299
_refine_ls_number_reflns 4609
_refine_ls_number_restraints 0
_refine_ls_restrained_S_all 1.062
_refine_ls_restrained_S_obs 1.085
_refine_ls_R_factor_all 0.0521
_refine_ls_R_factor_obs 0.0332
_refine_ls_shift/esd_max -0.002
_refine_ls_shift/esd_mean 0.000
_refine_ls_structure_factor_coef Fsqd
_refine_ls_weighting_details 'w=1/[\s^2^(Fo^2^)+(0.0361P)^2^+0.8129P] where P=(Fo^2^+2Fc^2^)/3'
_refine_ls_weighting_scheme calc
_refine_ls_wR_factor_all 0.0893
_refine_ls_wR_factor_obs 0.0786
_reflns_number_observed 3497
_reflns_number_total 4610
_reflns_observed_criterion >2sigma(I)
_cod_data_source_file b100372k.txt
_cod_data_source_block mobz10
_cod_depositor_comments
;
The following automatic conversions were performed:
'_symmetry_cell_setting' value 'Monoclinic' changed to 'monoclinic'
according to '/home/saulius/struct/CIF-dictionaries/cif_core.dic'
dictionary named 'cif_core.dic' version 2.4.1 from 2010-06-29.

Automatic conversion script
Id: cif_fix_enum 1527 2010-12-29 10:47:43Z saulius 

The following automatic conversions were performed:

'_refine_ls_weighting_scheme' value 'calc
w=1/[\s^2^(Fo^2^)+(0.0361P)^2^+0.8129P] where P=(Fo^2^+2Fc^2^)/3' was
changed to 'calc'. New tag '_refine_ls_weighting_details' was
created. The value of the new tag was set to
'w=1/[\s^2^(Fo^2^)+(0.0361P)^2^+0.8129P] where P=(Fo^2^+2Fc^2^)/3'.

Automatic conversion script
Id: cif_fix_values 3143 2015-03-26 13:38:13Z robertas 
;
_cod_original_sg_symbol_H-M P2(1)/c
_cod_database_code 7010560

loop_
_symmetry_equiv_pos_as_xyz
'x, y, z'
'-x, y+1/2, -z+1/2'
'-x, -y, -z'
'x, -y-1/2, z-1/2'

loop_
_atom_site_aniso_label
_atom_site_aniso_U_11
_atom_site_aniso_U_22
_atom_site_aniso_U_33
_atom_site_aniso_U_23
_atom_site_aniso_U_13
_atom_site_aniso_U_12
Mo 0.0387(2) 0.0298(2) 0.0302(2) 0.00236(11) 0.00197(10) 0.00220(12)
C11 0.042(2) 0.041(2) 0.033(2) 0.0035(13) -0.0009(13) -0.0009(14)
C12 0.043(2) 0.048(2) 0.042(2) 0.0020(15) -0.0041(14) 0.005(2)
C13 0.060(2) 0.045(2) 0.044(2) 0.004(2) -0.007(2) 0.017(2)
C14 0.071(2) 0.034(2) 0.034(2) 0.0072(13) -0.004(2) -0.005(2)
C15 0.052(2) 0.043(2) 0.0288(15) 0.0040(14) -0.0002(13) -0.005(2)
C16 0.050(2) 0.045(2) 0.037(2) -0.0053(14) 0.0018(15) -0.0058(15)
C17 0.063(2) 0.046(2) 0.058(2) -0.012(2) 0.009(2) -0.002(2)
C18 0.081(3) 0.075(3) 0.048(2) -0.011(2) -0.011(2) -0.009(2)
C19 0.060(2) 0.050(2) 0.071(2) -0.013(2) 0.015(2) -0.015(2)
C21 0.043(2) 0.039(2) 0.041(2) 0.0008(14) 0.0083(14) 0.0000(14)
C22 0.046(2) 0.039(2) 0.044(2) 0.0036(14) 0.0072(15) -0.0015(15)
C23 0.061(2) 0.033(2) 0.041(2) 0.0092(13) 0.015(2) 0.0082(15)
C24 0.046(2) 0.050(2) 0.035(2) 0.0125(14) 0.0088(14) 0.009(2)
C25 0.046(2) 0.042(2) 0.033(2) 0.0061(13) 0.0080(14) -0.0001(14)
C26 0.042(2) 0.054(2) 0.052(2) -0.007(2) 0.0112(15) 0.005(2)
C27 0.063(3) 0.097(3) 0.088(3) -0.041(3) 0.019(2) 0.009(2)
C28 0.065(3) 0.078(3) 0.104(4) 0.006(3) 0.042(3) 0.002(2)
C29 0.052(2) 0.098(3) 0.085(3) 0.000(3) 0.017(2) 0.026(2)
C1 0.067(2) 0.038(2) 0.041(2) -0.0031(14) 0.006(2) -0.001(2)
C2 0.044(2) 0.039(2) 0.040(2) -0.0007(14) 0.0034(13) -0.0044(15)
C31 0.057(2) 0.035(2) 0.042(2) -0.0098(14) 0.010(2) -0.003(2)
C32 0.066(2) 0.040(2) 0.082(3) -0.003(2) 0.027(2) 0.006(2)
C33 0.095(4) 0.044(2) 0.102(4) 0.006(2) 0.015(3) 0.016(2)
C34 0.121(4) 0.040(2) 0.070(3) 0.008(2) 0.020(3) -0.002(2)
C35 0.094(3) 0.053(2) 0.062(2) -0.018(2) 0.030(2) -0.031(2)
C36 0.058(2) 0.045(2) 0.058(2) -0.016(2) 0.011(2) -0.009(2)
C41 0.031(2) 0.046(2) 0.042(2) -0.0001(14) 0.0038(13) -0.0058(14)
C42 0.043(2) 0.053(2) 0.047(2) 0.009(2) 0.012(2) 0.002(2)
C43 0.051(2) 0.050(2) 0.062(2) 0.004(2) 0.009(2) 0.009(2)
C44 0.049(2) 0.058(2) 0.060(2) -0.011(2) 0.008(2) 0.005(2)
C45 0.049(2) 0.074(3) 0.046(2) -0.004(2) 0.016(2) -0.003(2)
C46 0.045(2) 0.047(2) 0.052(2) 0.007(2) 0.009(2) -0.005(2)

loop_
_atom_site_label
_atom_site_type_symbol
_atom_site_fract_x
_atom_site_fract_y
_atom_site_fract_z
_atom_site_U_iso_or_equiv
_atom_site_thermal_displace_type
_atom_site_occupancy
_atom_site_calc_flag
_atom_site_refinement_flags
_atom_site_disorder_group
Mo Mo 0.18627(3) 0.75509(2) 0.107254(10) 0.03343(11) Uani 1 d . .
C11 C 0.2702(3) 0.8209(3) 0.20644(13) 0.0393(7) Uani 1 d . .
C12 C 0.3746(3) 0.7601(3) 0.18345(14) 0.0458(8) Uani 1 d . .
H12A H 0.4676(3) 0.7893(3) 0.18090(14) 0.055 Uiso 1 calc R .
C13 C 0.3298(4) 0.6468(3) 0.17149(14) 0.0517(9) Uani 1 d . .
H13A H 0.3873(4) 0.5836(3) 0.16223(14) 0.062 Uiso 1 calc R .
C14 C 0.1941(4) 0.6395(3) 0.18538(13) 0.0481(8) Uani 1 d . .
H14A H 0.1399(4) 0.5698(3) 0.18591(13) 0.058 Uiso 1 calc R .
C15 C 0.1591(3) 0.7450(2) 0.20644(12) 0.0421(7) Uani 1 d . .
H15A H 0.0727(3) 0.7619(2) 0.22084(12) 0.050 Uiso 1 calc R .
C16 C 0.2867(3) 0.9353(3) 0.23712(14) 0.0448(8) Uani 1 d . .
C17 C 0.1436(4) 0.9876(3) 0.2390(2) 0.0560(9) Uani 1 d . .
H17A H 0.0883(4) 0.9351(3) 0.2565(2) 0.084 Uiso 1 calc R .
H17B H 0.0968(4) 1.0047(3) 0.2001(2) 0.084 Uiso 1 calc R .
H17C H 0.1559(4) 1.0558(3) 0.2617(2) 0.084 Uiso 1 calc R .
C18 C 0.3621(4) 0.9100(4) 0.2998(2) 0.0707(11) Uani 1 d . .
H18A H 0.3077(4) 0.8574(4) 0.3177(2) 0.106 Uiso 1 calc R .
H18B H 0.3733(4) 0.9789(4) 0.3220(2) 0.106 Uiso 1 calc R .
H18C H 0.4524(4) 0.8780(4) 0.2989(2) 0.106 Uiso 1 calc R .
C19 C 0.3742(4) 1.0188(3) 0.2093(2) 0.0600(10) Uani 1 d . .
H19A H 0.3809(4) 1.0889(3) 0.2304(2) 0.090 Uiso 1 calc R .
H19B H 0.3306(4) 1.0318(3) 0.1695(2) 0.090 Uiso 1 calc R .
H19C H 0.4662(4) 0.9883(3) 0.2106(2) 0.090 Uiso 1 calc R .
C21 C 0.3234(3) 0.7950(3) 0.03581(13) 0.0411(7) Uani 1 d . .
C22 C 0.3230(3) 0.8873(3) 0.07519(14) 0.0432(7) Uani 1 d . .
H22A H 0.4069(3) 0.9207(3) 0.09883(14) 0.052 Uiso 1 calc R .
C23 C 0.1850(4) 0.9338(3) 0.06911(14) 0.0446(8) Uani 1 d . .
H23A H 0.1584(4) 1.0036(3) 0.08694(14) 0.054 Uiso 1 calc R .
C24 C 0.1004(3) 0.8699(3) 0.02545(13) 0.0437(8) Uani 1 d . .
H24A H 0.0014(3) 0.8845(3) 0.00970(13) 0.052 Uiso 1 calc R .
C25 C 0.1823(3) 0.7860(3) 0.00594(13) 0.0404(7) Uani 1 d . .
H25A H 0.1486(3) 0.7314(3) -0.02506(13) 0.048 Uiso 1 calc R .
C26 C 0.4514(3) 0.7401(3) 0.01772(15) 0.0494(8) Uani 1 d . .
C27 C 0.4071(4) 0.6535(4) -0.0301(2) 0.0821(14) Uani 1 d . .
H27A H 0.3469(4) 0.6888(4) -0.0624(2) 0.123 Uiso 1 calc R .
H27B H 0.3579(4) 0.5929(4) -0.0153(2) 0.123 Uiso 1 calc R .
H27C H 0.4885(4) 0.6240(4) -0.0429(2) 0.123 Uiso 1 calc R .
C28 C 0.5341(4) 0.8348(4) -0.0058(2) 0.0786(13) Uani 1 d . .
H28A H 0.4751(4) 0.8720(4) -0.0377(2) 0.118 Uiso 1 calc R .
H28B H 0.6137(4) 0.8030(4) -0.0190(2) 0.118 Uiso 1 calc R .
H28C H 0.5653(4) 0.8885(4) 0.0247(2) 0.118 Uiso 1 calc R .
C29 C 0.5462(4) 0.6823(4) 0.0680(2) 0.0781(13) Uani 1 d . .
H29A H 0.5752(4) 0.7360(4) 0.0987(2) 0.117 Uiso 1 calc R .
H29B H 0.6270(4) 0.6527(4) 0.0549(2) 0.117 Uiso 1 calc R .
H29C H 0.4964(4) 0.6216(4) 0.0824(2) 0.117 Uiso 1 calc R .
C1 C 0.1167(4) 0.5853(3) 0.05835(14) 0.0489(8) Uani 1 d . .
H1A H 0.0233(4) 0.5979(3) 0.03625(14) 0.059 Uiso 1 calc R .
H1B H 0.1774(4) 0.5745(3) 0.03009(14) 0.059 Uiso 1 calc R .
C2 C -0.0531(3) 0.7543(2) 0.10247(13) 0.0417(7) Uani 1 d . .
H2A H -0.0958(3) 0.7493(2) 0.06157(13) 0.050 Uiso 1 calc R .
H2B H -0.0762(3) 0.6848(2) 0.12072(13) 0.050 Uiso 1 calc R .
C31 C 0.1127(4) 0.4759(3) 0.08912(14) 0.0443(8) Uani 1 d . .
C32 C 0.2296(4) 0.4052(3) 0.0997(2) 0.0608(10) Uani 1 d . .
H32A H 0.3121(4) 0.4288(3) 0.0885(2) 0.073 Uiso 1 calc R .
C33 C 0.2261(5) 0.3020(3) 0.1260(2) 0.0809(13) Uani 1 d . .
H33A H 0.3056(5) 0.2566(3) 0.1318(2) 0.097 Uiso 1 calc R .
C34 C 0.1076(6) 0.2643(3) 0.1441(2) 0.0769(13) Uani 1 d . .
H34A H 0.1064(6) 0.1945(3) 0.1624(2) 0.092 Uiso 1 calc R .
C35 C -0.0086(5) 0.3317(3) 0.1348(2) 0.0675(12) Uani 1 d . .
H35A H -0.0895(5) 0.3074(3) 0.1470(2) 0.081 Uiso 1 calc R .
C36 C -0.0079(4) 0.4358(3) 0.10714(15) 0.0537(9) Uani 1 d . .
H36A H -0.0888(4) 0.4795(3) 0.10056(15) 0.064 Uiso 1 calc R .
C41 C -0.1241(3) 0.8480(3) 0.12809(13) 0.0398(7) Uani 1 d . .
C42 C -0.1477(3) 0.9540(3) 0.10211(15) 0.0473(8) Uani 1 d . .
H42A H -0.1181(3) 0.9669(3) 0.06695(15) 0.057 Uiso 1 calc R .
C43 C -0.2129(4) 1.0404(3) 0.1263(2) 0.0547(9) Uani 1 d . .
H43A H -0.2257(4) 1.1101(3) 0.1077(2) 0.066 Uiso 1 calc R .
C44 C -0.2595(4) 1.0238(3) 0.1783(2) 0.0557(9) Uani 1 d . .
H44A H -0.3030(4) 1.0821(3) 0.1950(2) 0.067 Uiso 1 calc R .
C45 C -0.2406(4) 0.9201(3) 0.2048(2) 0.0554(9) Uani 1 d . .
H45A H -0.2716(4) 0.9079(3) 0.2397(2) 0.067 Uiso 1 calc R .
C46 C -0.1757(3) 0.8335(3) 0.17998(14) 0.0482(8) Uani 1 d . .
H46A H -0.1659(3) 0.7634(3) 0.19831(14) 0.058 Uiso 1 calc R .

loop_
_atom_type_symbol
_atom_type_description
_atom_type_scat_dispersion_real
_atom_type_scat_dispersion_imag
_atom_type_scat_source
C C 0.0033 0.0016 'International Tables Vol C Tables 4.2.6.8 and 6.1.1.4'
H H 0.0000 0.0000 'International Tables Vol C Tables 4.2.6.8 and 6.1.1.4'
Mo Mo -1.6832 0.6857 'International Tables Vol C Tables 4.2.6.8 and 6.1.1.4'

loop_
_geom_angle_atom_site_label_1
_geom_angle_atom_site_label_2
_geom_angle_atom_site_label_3
_geom_angle
_geom_angle_site_symmetry_1
_geom_angle_site_symmetry_3
_geom_angle_publ_flag
C13 Mo C22 106.43(13) . . ?
C13 Mo C14 36.56(13) . . ?
C22 Mo C14 138.21(12) . . ?
C13 Mo C23 137.88(13) . . ?
C22 Mo C23 36.62(11) . . ?
C14 Mo C23 149.83(11) . . ?
C13 Mo C12 36.30(11) . . ?
C22 Mo C12 78.81(12) . . ?
C14 Mo C12 59.42(12) . . ?
C23 Mo C12 102.87(12) . . ?
C13 Mo C2 121.75(12) . . ?
C22 Mo C2 129.31(11) . . ?
C14 Mo C2 85.51(12) . . ?
C23 Mo C2 92.93(11) . . ?
C12 Mo C2 133.47(12) . . ?
C13 Mo C1 85.71(12) . . ?
C22 Mo C1 124.36(12) . . ?
C14 Mo C1 80.76(11) . . ?
C23 Mo C1 128.27(12) . . ?
C12 Mo C1 120.93(11) . . ?
C2 Mo C1 76.96(12) . . ?
C13 Mo C21 102.83(12) . . ?
C22 Mo C21 35.84(11) . . ?
C14 Mo C21 138.27(12) . . ?
C23 Mo C21 60.40(11) . . ?
C12 Mo C21 93.89(12) . . ?
C2 Mo C21 131.28(11) . . ?
C1 Mo C21 88.73(11) . . ?
C13 Mo C24 161.37(13) . . ?
C22 Mo C24 58.65(11) . . ?
C14 Mo C24 161.57(13) . . ?
C23 Mo C24 35.11(11) . . ?
C12 Mo C24 136.04(12) . . ?
C2 Mo C24 76.07(11) . . ?
C1 Mo C24 94.07(11) . . ?
C21 Mo C24 58.56(11) . . ?
C13 Mo C15 59.31(12) . . ?
C22 Mo C15 122.10(11) . . ?
C14 Mo C15 35.10(10) . . ?
C23 Mo C15 115.46(11) . . ?
C12 Mo C15 57.69(12) . . ?
C2 Mo C15 75.94(11) . . ?
C1 Mo C15 110.89(11) . . ?
C21 Mo C15 150.76(11) . . ?
C24 Mo C15 136.67(11) . . ?
C13 Mo C25 129.98(12) . . ?
C22 Mo C25 58.09(11) . . ?
C14 Mo C25 151.73(11) . . ?
C23 Mo C25 58.40(11) . . ?
C12 Mo C25 128.77(12) . . ?
C2 Mo C25 96.84(11) . . ?
C1 Mo C25 72.45(11) . . ?
C21 Mo C25 34.90(10) . . ?
C24 Mo C25 34.26(10) . . ?
C15 Mo C25 170.71(11) . . ?
C13 Mo C11 59.37(11) . . ?
C22 Mo C11 88.75(11) . . ?
C14 Mo C11 58.21(11) . . ?
C23 Mo C11 92.94(11) . . ?
C12 Mo C11 34.86(11) . . ?
C2 Mo C11 101.94(11) . . ?
C1 Mo C11 138.74(11) . . ?
C21 Mo C11 118.14(11) . . ?
C24 Mo C11 126.17(11) . . ?
C15 Mo C11 33.87(10) . . ?
C25 Mo C11 146.53(11) . . ?
C15 C11 C12 106.1(3) . . ?
C15 C11 C16 125.6(3) . . ?
C12 C11 C16 127.0(3) . . ?
C15 C11 Mo 70.8(2) . . ?
C12 C11 Mo 67.6(2) . . ?
C16 C11 Mo 135.8(2) . . ?
C13 C12 C11 109.6(3) . . ?
C13 C12 Mo 69.7(2) . . ?
C11 C12 Mo 77.5(2) . . ?
C14 C13 C12 106.1(3) . . ?
C14 C13 Mo 72.3(2) . . ?
C12 C13 Mo 74.0(2) . . ?
C15 C14 C13 108.7(3) . . ?
C15 C14 Mo 76.8(2) . . ?
C13 C14 Mo 71.1(2) . . ?
C11 C15 C14 109.4(3) . . ?
C11 C15 Mo 75.3(2) . . ?
C14 C15 Mo 68.1(2) . . ?
C19 C16 C11 113.3(3) . . ?
C19 C16 C17 109.4(3) . . ?
C11 C16 C17 110.7(3) . . ?
C19 C16 C18 108.9(3) . . ?
C11 C16 C18 105.3(3) . . ?
C17 C16 C18 109.2(3) . . ?
C25 C21 C22 104.9(3) . . ?
C25 C21 C26 126.3(3) . . ?
C22 C21 C26 126.9(3) . . ?
C25 C21 Mo 73.4(2) . . ?
C22 C21 Mo 68.3(2) . . ?
C26 C21 Mo 134.5(2) . . ?
C21 C22 C23 110.0(3) . . ?
C21 C22 Mo 75.8(2) . . ?
C23 C22 Mo 72.7(2) . . ?
C24 C23 C22 106.2(3) . . ?
C24 C23 Mo 75.3(2) . . ?
C22 C23 Mo 70.7(2) . . ?
C25 C24 C23 108.9(3) . . ?
C25 C24 Mo 73.6(2) . . ?
C23 C24 Mo 69.6(2) . . ?
C24 C25 C21 110.0(3) . . ?
C24 C25 Mo 72.2(2) . . ?
C21 C25 Mo 71.8(2) . . ?
C29 C26 C27 108.4(3) . . ?
C29 C26 C21 112.8(3) . . ?
C27 C26 C21 110.7(3) . . ?
C29 C26 C28 108.7(3) . . ?
C27 C26 C28 109.1(3) . . ?
C21 C26 C28 107.1(3) . . ?
C31 C1 Mo 122.8(2) . . ?
C41 C2 Mo 121.0(2) . . ?
C32 C31 C36 116.3(3) . . ?
C32 C31 C1 121.0(3) . . ?
C36 C31 C1 122.6(3) . . ?
C33 C32 C31 121.8(4) . . ?
C32 C33 C34 121.3(4) . . ?
C35 C34 C33 118.5(4) . . ?
C34 C35 C36 121.1(4) . . ?
C35 C36 C31 121.0(4) . . ?
C42 C41 C46 115.4(3) . . ?
C42 C41 C2 123.2(3) . . ?
C46 C41 C2 121.3(3) . . ?
C43 C42 C41 122.8(3) . . ?
C42 C43 C44 120.2(3) . . ?
C45 C44 C43 118.9(3) . . ?
C44 C45 C46 120.5(3) . . ?
C45 C46 C41 122.1(3) . . ?

loop_
_geom_bond_atom_site_label_1
_geom_bond_atom_site_label_2
_geom_bond_distance
_geom_bond_site_symmetry_2
_geom_bond_publ_flag
Mo C13 2.252(3) . ?
Mo C22 2.266(3) . ?
Mo C14 2.268(3) . ?
Mo C23 2.292(3) . ?
Mo C12 2.308(3) . ?
Mo C2 2.309(3) . ?
Mo C1 2.347(3) . ?
Mo C21 2.364(3) . ?
Mo C24 2.366(3) . ?
Mo C15 2.379(3) . ?
Mo C25 2.385(3) . ?
Mo C11 2.436(3) . ?
C11 C15 1.404(4) . ?
C11 C12 1.426(4) . ?
C11 C16 1.525(4) . ?
C12 C13 1.421(4) . ?
C13 C14 1.418(5) . ?
C14 C15 1.405(4) . ?
C16 C19 1.523(5) . ?
C16 C17 1.531(5) . ?
C16 C18 1.541(5) . ?
C21 C25 1.424(4) . ?
C21 C22 1.428(4) . ?
C21 C26 1.530(4) . ?
C22 C23 1.432(4) . ?
C23 C24 1.407(5) . ?
C24 C25 1.399(4) . ?
C26 C29 1.516(5) . ?
C26 C27 1.517(5) . ?
C26 C28 1.537(5) . ?
C1 C31 1.483(4) . ?
C2 C41 1.488(4) . ?
C31 C32 1.396(5) . ?
C31 C36 1.398(5) . ?
C32 C33 1.371(5) . ?
C33 C34 1.372(6) . ?
C34 C35 1.367(6) . ?
C35 C36 1.391(5) . ?
C41 C42 1.392(4) . ?
C41 C46 1.403(4) . ?
C42 C43 1.377(5) . ?
C43 C44 1.384(5) . ?
C44 C45 1.371(5) . ?
C45 C46 1.385(5) . ?
